data_5910106
loop_
_publ_author_name
'Wyckoff, R. W. G.'

_publ_section_title
;
Pages 234 & 238 from the second edition of Structure of Crystals by Wyckoff.
Published by The Chemical Catalog Company, INC, New York in 1931.
;
_journal_name_full 'The second edition of Structure of Crystals'
_journal_page_first 234
_journal_page_last 238
_journal_year 1931
_chemical_formula_structural RuTe2
_chemical_formula_sum 'Ru Te2'
_chemical_name_systematic 'Ruthenium telleride'
_space_group_IT_number 205
_symmetry_cell_setting cubic
_symmetry_Int_Tables_number 205
_symmetry_space_group_name_Hall '-P 2ac 2ab 3'
_symmetry_space_group_name_H-M 'P a -3'
_audit_creation_date 2005-02-11
_audit_creation_method
;
Pages 234 & 238 from the second edition of Structure of Crystals by Wyckoff.
Published by The Chemical Catalog Company, INC, New York in 1931.
;
_audit_update_record 'created by Girish Upreti, Portland State University'
_cell_angle_alpha 90
_cell_angle_beta 90
_cell_angle_gamma 90
_cell_length_a 6.36
_cell_length_b 6.36
_cell_length_c 6.36
_cell_volume 257.259
_cod_original_sg_symbol_H-M 'P a 3'
_cod_database_code 5910106

loop_
_symmetry_equiv_pos_as_xyz
x,y,z
z,x,y
y,z,x
-y+1/2,-z,x+1/2
z+1/2,-x+1/2,-y
-y,z+1/2,-x+1/2
-z+1/2,-x,y+1/2
-z,x+1/2,-y+1/2
y+1/2,-z+1/2,-x
x+1/2,-y+1/2,-z
-x,y+1/2,-z+1/2
-x+1/2,-y,z+1/2
-x,-y,-z
-z,-x,-y
-y,-z,-x
y+1/2,z,-x+1/2
-z+1/2,x+1/2,y
y,-z+1/2,x+1/2
z+1/2,x,-y+1/2
z,-x+1/2,y+1/2
-y+1/2,z+1/2,x
-x+1/2,y+1/2,z
x,-y+1/2,z+1/2
x+1/2,y,-z+1/2

loop_
_atom_site_fract_x
_atom_site_fract_y
_atom_site_fract_z
_atom_site_label
0. 0. 0. Ru
0.3840 0.3840 0.3840 Te
